data_7013880
loop_
_publ_author_name
'Bezombes, Jean-Philippe'
'Hitchcock, Peter B.'
'Lappert, Michael F.'
'Nycz, Jacek E.'

_publ_section_title
;
 Synthesis and P-P cleavage reactions of [P(X)X']2; X-ray structures of
 [Co[P(X)X'](CO)3] and P4[P(X)X']2[X = N(SiMe3)2, X'= NPri2].
;
_journal_issue 4
_journal_name_full 'Dalton transactions (Cambridge, England : 2003)'
_journal_page_first 499
_journal_page_last 501
_journal_paper_doi 10.1039/b315793h
_journal_year 2004
_chemical_compound_source 'synthesis as described'
_chemical_formula_moiety 'C24 H64 N4 P6 Si4'
_chemical_formula_structural 'C24 H64 N4 P6 SI4'
_chemical_formula_sum 'C24 H64 N4 P6 Si4'
_chemical_formula_weight 706.97
_chemical_name_common (P4(P(NiPr2)(N(SiMe3)2))2)
_chemical_name_systematic
;
?
;
_space_group_IT_number 7
_symmetry_cell_setting monoclinic
_symmetry_Int_Tables_number 7
_symmetry_space_group_name_Hall 'P -2ya'
_symmetry_space_group_name_H-M 'P 1 a 1'
_atom_sites_solution_hydrogens geom
_atom_sites_solution_primary direct
_atom_sites_solution_secondary difmap
_audit_conform_dict_location ftp://ftp.iucr.org/cifdics/cif_core.dic
_audit_conform_dict_name cif_core.dic
_audit_conform_dict_version 2.1
_audit_creation_date 2001-03-19T14:38:41-00:00
_audit_creation_method 'WinGX routine CIF_UPDATE'
_cell_angle_alpha 90
_cell_angle_beta 112.336(2)
_cell_angle_gamma 90
_cell_formula_units_Z 2
_cell_length_a 13.8004(7)
_cell_length_b 11.0049(5)
_cell_length_c 14.7827(7)
_cell_measurement_reflns_used 7324
_cell_measurement_temperature 173(2)
_cell_measurement_theta_max 25.028
_cell_measurement_theta_min 3.705
_cell_measurement_wavelength 0.71073
_cell_volume 2076.63(17)
_computing_cell_refinement 'HKL Scalepack (Otwinowski & Minor 1997)'
_computing_data_reduction 'HKL Denzo and Scalepack (Otwinowski & Minor 1997)'
_computing_molecular_graphics 'Ortep-3 for Windows (Farrugia, 1997)'
_computing_publication_material 'WinGX publication routines (Farrugia, 1999)'
_computing_structure_refinement 'SHELXL-97 (Sheldrick, 1997)'
_computing_structure_solution 'SHELXS-97 (Sheldrick, 1997)'
_diffrn_ambient_temperature 173(2)
_diffrn_measured_fraction_theta_full 0.983
_diffrn_measured_fraction_theta_max 0.983
_diffrn_measurement_device KappaCCD
_diffrn_measurement_method CCD
_diffrn_orient_matrix_UB_33 0.01
_diffrn_radiation_monochromator graphite
_diffrn_radiation_probe x-ray
_diffrn_radiation_type MoK\a
_diffrn_radiation_wavelength 0.71073
_diffrn_reflns_av_R_equivalents 0.042
_diffrn_reflns_av_unetI/netI 0.0586
_diffrn_reflns_limit_h_max 14
_diffrn_reflns_limit_h_min -16
_diffrn_reflns_limit_k_max 13
_diffrn_reflns_limit_k_min -11
_diffrn_reflns_limit_l_max 17
_diffrn_reflns_limit_l_min -16
_diffrn_reflns_number 9087
_diffrn_reflns_theta_full 25.05
_diffrn_reflns_theta_max 25.05
_diffrn_reflns_theta_min 3.91
_exptl_absorpt_coefficient_mu 0.394
_exptl_absorpt_correction_T_max 0.8909
_exptl_absorpt_correction_T_min 0.8909
_exptl_crystal_colour colourless
_exptl_crystal_density_diffrn 1.131
_exptl_crystal_density_method 'not measured'
_exptl_crystal_description prism
_exptl_crystal_F_000 764
_exptl_crystal_size_max 0.3
_exptl_crystal_size_mid 0.3
_exptl_crystal_size_min 0.3
_refine_diff_density_max 0.688
_refine_diff_density_min -0.252
_refine_diff_density_rms 0.055
_refine_ls_abs_structure_details 'Flack H D (1983), Acta Cryst. A39, 876-881'
_refine_ls_abs_structure_Flack 0.08(18)
_refine_ls_extinction_method none
_refine_ls_goodness_of_fit_ref 1.037
_refine_ls_hydrogen_treatment riding
_refine_ls_matrix_type full
_refine_ls_number_parameters 398
_refine_ls_number_reflns 5552
_refine_ls_number_restraints 2
_refine_ls_restrained_S_all 1.037
_refine_ls_R_factor_all 0.0587
_refine_ls_R_factor_gt 0.0495
_refine_ls_shift/su_max 0.003
_refine_ls_shift/su_mean 0
_refine_ls_structure_factor_coef Fsqd
_refine_ls_weighting_details 'calc w=1/[\s^2^(Fo^2^)+(0.0512P)^2^+2.2740P] where P=(Fo^2^+2Fc^2^)/3'
_refine_ls_weighting_scheme calc
_refine_ls_wR_factor_gt 0.1207
_refine_ls_wR_factor_ref 0.1273
_reflns_number_gt 4876
_reflns_number_total 5552
_reflns_threshold_expression >2sigma(I)
_cod_data_source_file b315793h.txt
_cod_data_source_block mar1901
_cod_original_sg_symbol_H-M Pa
_cod_database_code 7013880

loop_
_symmetry_equiv_pos_as_xyz
'x, y, z'
'x+1/2, -y, z'

loop_
_atom_site_label
_atom_site_type_symbol
_atom_site_fract_x
_atom_site_fract_y
_atom_site_fract_z
_atom_site_U_iso_or_equiv
_atom_site_adp_type
_atom_site_occupancy
_atom_site_symmetry_multiplicity
_atom_site_calc_flag
_atom_site_refinement_flags
_atom_site_disorder_assembly
_atom_site_disorder_group
Si1 Si 0.61148(13) 0.45443(14) 0.39967(13) 0.0399(4) Uani 1 1 d . . .
Si2 Si 0.67551(13) 0.26465(16) 0.28601(11) 0.0400(4) Uani 1 1 d . . .
Si3 Si 1.16901(13) 0.03503(15) 0.93412(13) 0.0421(4) Uani 1 1 d . C .
Si4 Si 1.11631(13) 0.23839(15) 1.04620(12) 0.0400(4) Uani 1 1 d . C .
N1 N 0.6514(3) 0.3037(4) 0.3912(3) 0.0303(10) Uani 1 1 d . C .
N2 N 0.5911(4) 0.1131(4) 0.4834(4) 0.0398(12) Uani 1 1 d . . .
N3 N 1.1318(4) 0.1874(4) 0.9394(3) 0.0321(10) Uani 1 1 d . . .
N4 N 1.1807(4) 0.3930(4) 0.8494(3) 0.0372(11) Uani 1 1 d . . .
C1 C 0.5418(6) 0.4819(6) 0.4836(5) 0.0523(17) Uani 1 1 d . C .
H1A H 0.4802 0.429 0.4654 0.078 Uiso 1 1 calc R . .
H1B H 0.5195 0.567 0.4788 0.078 Uiso 1 1 calc R . .
H1C H 0.5889 0.4642 0.551 0.078 Uiso 1 1 calc R . .
C2 C 0.7286(6) 0.5591(6) 0.4418(6) 0.062(2) Uani 1 1 d . C .
H2A H 0.7687 0.5479 0.4001 0.093 Uiso 1 1 calc R . .
H2B H 0.7732 0.5401 0.5097 0.093 Uiso 1 1 calc R . .
H2C H 0.7048 0.6436 0.4375 0.093 Uiso 1 1 calc R . .
C3 C 0.5140(6) 0.5043(7) 0.2793(5) 0.0584(19) Uani 1 1 d . C .
H3A H 0.5434 0.4935 0.229 0.088 Uiso 1 1 calc R . .
H3B H 0.4972 0.5902 0.2828 0.088 Uiso 1 1 calc R . .
H3C H 0.4502 0.4555 0.2626 0.088 Uiso 1 1 calc R . .
C4 C 0.7352(7) 0.3910(8) 0.2425(6) 0.077(2) Uani 1 1 d . C .
H4A H 0.7999 0.4171 0.2955 0.115 Uiso 1 1 calc R . .
H4B H 0.686 0.4593 0.2223 0.115 Uiso 1 1 calc R . .
H4C H 0.7514 0.3635 0.1868 0.115 Uiso 1 1 calc R . .
C5 C 0.5535(6) 0.2175(7) 0.1853(5) 0.070(2) Uani 1 1 d . C .
H5A H 0.5213 0.1503 0.2074 0.104 Uiso 1 1 calc R . .
H5B H 0.5697 0.1909 0.1294 0.104 Uiso 1 1 calc R . .
H5C H 0.5048 0.2862 0.1659 0.104 Uiso 1 1 calc R . .
C6 C 0.7730(7) 0.1392(8) 0.3088(5) 0.072(2) Uani 1 1 d . C .
H6A H 0.8386 0.1627 0.3617 0.109 Uiso 1 1 calc R . .
H6B H 0.786 0.1237 0.2491 0.109 Uiso 1 1 calc R . .
H6C H 0.7454 0.0654 0.3275 0.109 Uiso 1 1 calc R . .
C7 C 0.5053(4) 0.1776(6) 0.5059(5) 0.0531(16) Uani 1 1 d . C .
H7 H 0.5258 0.2652 0.5166 0.064 Uiso 1 1 calc R A 2
C8 C 0.4041(6) 0.1724(8) 0.4169(7) 0.088(3) Uani 1 1 d . . .
H8A H 0.4156 0.2052 0.3602 0.133 Uiso 1 1 calc R C .
H8B H 0.3505 0.2207 0.4288 0.133 Uiso 1 1 calc R . .
H8C H 0.3806 0.0878 0.404 0.133 Uiso 1 1 calc R . .
C9 C 0.4965(7) 0.1333(8) 0.5980(7) 0.080(3) Uani 1 1 d . . .
H9A H 0.5643 0.1421 0.6524 0.12 Uiso 1 1 calc R C .
H9B H 0.4758 0.0476 0.5906 0.12 Uiso 1 1 calc R . .
H9C H 0.4435 0.1813 0.6114 0.12 Uiso 1 1 calc R . .
C10 C 0.5736(5) -0.0192(5) 0.4653(5) 0.0546(15) Uani 1 1 d . C .
H10 H 0.5066 -0.0407 0.4726 0.065 Uiso 1 1 calc R . .
C11 C 0.5651(7) -0.0584(8) 0.3666(6) 0.076(2) Uani 1 1 d . . .
H11A H 0.5082 -0.0136 0.3169 0.114 Uiso 1 1 calc R C .
H11B H 0.5502 -0.1457 0.359 0.114 Uiso 1 1 calc R . .
H11C H 0.6312 -0.0417 0.3587 0.114 Uiso 1 1 calc R . .
C12 C 0.6645(6) -0.0906(6) 0.5452(6) 0.068(2) Uani 1 1 d . . .
H12A H 0.6693 -0.0652 0.6103 0.101 Uiso 1 1 calc R C .
H12B H 0.7308 -0.0733 0.5381 0.101 Uiso 1 1 calc R . .
H12C H 0.65 -0.178 0.5373 0.101 Uiso 1 1 calc R . .
C13 C 1.2321(7) 0.0069(6) 0.8454(6) 0.065(2) Uani 1 1 d . . .
H13A H 1.1848 0.0324 0.78 0.098 Uiso 1 1 calc R C .
H13B H 1.2475 -0.0799 0.8445 0.098 Uiso 1 1 calc R . .
H13C H 1.2975 0.0535 0.8647 0.098 Uiso 1 1 calc R . .
C14 C 1.0550(6) -0.0670(6) 0.9006(6) 0.066(2) Uani 1 1 d . . .
H14A H 1.0025 -0.0422 0.8372 0.099 Uiso 1 1 calc R C .
H14B H 1.0246 -0.0625 0.9506 0.099 Uiso 1 1 calc R . .
H14C H 1.0772 -0.1506 0.8961 0.099 Uiso 1 1 calc R . .
C15 C 1.2665(6) -0.0147(7) 1.0549(5) 0.070(2) Uani 1 1 d . . .
H15A H 1.3277 0.0391 1.0745 0.105 Uiso 1 1 calc R C .
H15B H 1.2885 -0.0982 1.0497 0.105 Uiso 1 1 calc R . .
H15C H 1.2348 -0.0111 1.1039 0.105 Uiso 1 1 calc R . .
C16 C 1.0548(8) 0.1173(8) 1.0953(6) 0.078(3) Uani 1 1 d . . .
H16A H 1.0984 0.044 1.1089 0.117 Uiso 1 1 calc R C .
H16B H 0.9849 0.0986 1.0469 0.117 Uiso 1 1 calc R . .
H16C H 1.0489 0.1459 1.1558 0.117 Uiso 1 1 calc R . .
C17 C 1.2462(7) 0.2811(8) 1.1420(5) 0.074(2) Uani 1 1 d . . .
H17A H 1.2947 0.2124 1.1539 0.111 Uiso 1 1 calc R C .
H17B H 1.2372 0.3022 1.2027 0.111 Uiso 1 1 calc R . .
H17C H 1.2748 0.3512 1.1194 0.111 Uiso 1 1 calc R . .
C18 C 1.0265(6) 0.3696(7) 1.0260(5) 0.0607(19) Uani 1 1 d . . .
H18A H 1.0538 0.4384 1.0008 0.091 Uiso 1 1 calc R C .
H18B H 1.0211 0.3925 1.088 0.091 Uiso 1 1 calc R . .
H18C H 0.957 0.3474 0.9785 0.091 Uiso 1 1 calc R . .
C19 C 1.2775(5) 0.3949(7) 0.8362(5) 0.0640(19) Uani 1 1 d . C .
H19 H 1.2963 0.483 0.8398 0.077 Uiso 1 1 calc R . .
C20 C 1.3695(6) 0.3365(7) 0.9179(6) 0.070(2) Uani 1 1 d . . .
H20A H 1.3711 0.3651 0.9813 0.105 Uiso 1 1 calc R C .
H20B H 1.4349 0.359 0.9109 0.105 Uiso 1 1 calc R . .
H20C H 1.3615 0.248 0.9142 0.105 Uiso 1 1 calc R . .
C21 C 1.2711(6) 0.3560(7) 0.7365(6) 0.068(2) Uani 1 1 d . . .
H21A H 1.2122 0.3974 0.6863 0.101 Uiso 1 1 calc R C .
H21B H 1.2605 0.2679 0.7297 0.101 Uiso 1 1 calc R . .
H21C H 1.3364 0.3774 0.7286 0.101 Uiso 1 1 calc R . .
C22 C 1.1329(5) 0.5118(5) 0.8657(4) 0.0471(14) Uani 1 1 d . C .
H22 H 1.0677 0.4923 0.8772 0.056 Uiso 1 1 calc R B 2
C23 C 1.1038(6) 0.5936(5) 0.7776(5) 0.0561(18) Uani 1 1 d . . .
H23A H 1.054 0.5516 0.7203 0.084 Uiso 1 1 calc R C .
H23B H 1.1669 0.6145 0.7655 0.084 Uiso 1 1 calc R . .
H23C H 1.0716 0.6681 0.7896 0.084 Uiso 1 1 calc R . .
C24 C 1.2111(7) 0.5758(6) 0.9588(5) 0.063(2) Uani 1 1 d . . .
H24A H 1.2283 0.521 1.0149 0.094 Uiso 1 1 calc R C .
H24B H 1.179 0.65 0.9714 0.094 Uiso 1 1 calc R . .
H24C H 1.2752 0.5968 0.9485 0.094 Uiso 1 1 calc R . .
P1 P 0.8776(3) 0.1528(3) 0.6941(2) 0.0333(7) Uani 0.753(4) 1 d P C 1
P2 P 0.9146(2) 0.3066(3) 0.6218(2) 0.0381(7) Uani 0.753(4) 1 d P C 1
P3 P 0.75359(15) 0.28475(18) 0.61700(14) 0.0343(5) Uani 0.753(4) 1 d P C 1
P4 P 0.94571(16) 0.31793(19) 0.77954(15) 0.0363(6) Uani 0.753(4) 1 d P C 1
P5 P 0.69132(15) 0.1825(2) 0.47573(14) 0.0283(5) Uani 0.753(4) 1 d P C 1
P6 P 1.11362(16) 0.2578(2) 0.83018(15) 0.0304(5) Uani 0.753(4) 1 d P C 1
P1A P 0.9002(8) 0.3551(9) 0.6435(7) 0.039(2) Uani 0.247(4) 1 d P C 2
P2A P 0.8664(9) 0.2013(10) 0.7128(7) 0.038(2) Uani 0.247(4) 1 d P C 2
P3A P 0.8351(4) 0.1851(5) 0.5543(4) 0.0295(17) Uani 0.247(4) 1 d P C 2
P4A P 1.0271(4) 0.2169(5) 0.7149(4) 0.0313(17) Uani 0.247(4) 1 d P C 2
P5A P 1.0902(5) 0.3197(6) 0.8578(4) 0.0252(15) Uani 0.247(4) 1 d P C 2
P6A P 0.6659(4) 0.2431(6) 0.5026(4) 0.0253(15) Uani 0.247(4) 1 d P C 2

loop_
_atom_site_aniso_label
_atom_site_aniso_U_11
_atom_site_aniso_U_22
_atom_site_aniso_U_33
_atom_site_aniso_U_23
_atom_site_aniso_U_13
_atom_site_aniso_U_12
Si1 0.0356(8) 0.0395(8) 0.0436(10) 0.0008(7) 0.0138(8) 0.0018(7)
Si2 0.0421(9) 0.0487(9) 0.0258(8) 0.0022(7) 0.0091(7) 0.0098(8)
Si3 0.0426(9) 0.0387(9) 0.0433(10) 0.0000(7) 0.0145(8) 0.0033(7)
Si4 0.0470(10) 0.0437(9) 0.0282(8) 0.0031(7) 0.0128(8) 0.0055(8)
N1 0.023(2) 0.034(2) 0.027(2) 0.0035(19) 0.002(2) 0.000(2)
N2 0.047(3) 0.027(2) 0.042(3) 0.002(2) 0.013(3) 0.001(2)
N3 0.032(2) 0.036(2) 0.028(2) 0.0017(19) 0.011(2) 0.000(2)
N4 0.042(3) 0.028(2) 0.039(3) -0.005(2) 0.013(2) -0.011(2)
C1 0.056(4) 0.048(4) 0.051(4) -0.008(3) 0.019(3) 0.011(3)
C2 0.062(4) 0.037(3) 0.086(6) -0.007(4) 0.028(4) -0.005(3)
C3 0.059(4) 0.058(4) 0.064(5) 0.017(4) 0.029(4) 0.025(4)
C4 0.088(6) 0.086(6) 0.073(6) 0.021(4) 0.050(5) 0.006(5)
C5 0.068(5) 0.080(5) 0.040(4) -0.014(4) -0.004(4) 0.013(4)
C6 0.084(5) 0.083(5) 0.051(4) -0.003(4) 0.027(4) 0.046(5)
C7 0.037(3) 0.056(4) 0.072(4) 0.002(3) 0.028(3) -0.005(3)
C8 0.052(5) 0.060(5) 0.116(8) 0.006(5) -0.010(5) 0.006(4)
C9 0.096(6) 0.079(5) 0.090(6) -0.009(5) 0.063(6) 0.000(5)
C10 0.058(4) 0.041(3) 0.054(4) -0.006(3) 0.010(3) -0.002(3)
C11 0.086(6) 0.077(5) 0.069(5) -0.037(4) 0.034(5) -0.034(5)
C12 0.086(5) 0.034(3) 0.076(5) 0.010(3) 0.024(5) 0.008(4)
C13 0.087(5) 0.042(4) 0.079(5) 0.009(4) 0.046(5) 0.020(4)
C14 0.062(5) 0.045(4) 0.083(6) -0.009(4) 0.019(4) -0.009(4)
C15 0.075(5) 0.061(4) 0.058(5) 0.011(4) 0.008(4) 0.024(4)
C16 0.113(7) 0.082(5) 0.074(6) 0.017(4) 0.075(6) 0.006(5)
C17 0.076(5) 0.078(5) 0.041(4) -0.013(4) -0.010(4) 0.016(4)
C18 0.068(4) 0.074(5) 0.040(4) 0.003(3) 0.022(4) 0.021(4)
C19 0.044(3) 0.089(5) 0.061(4) 0.012(4) 0.022(3) -0.007(4)
C20 0.044(4) 0.065(5) 0.090(6) -0.001(4) 0.011(4) -0.005(4)
C21 0.061(4) 0.071(5) 0.086(6) -0.023(4) 0.044(4) -0.008(4)
C22 0.052(3) 0.038(3) 0.046(3) -0.010(2) 0.012(3) -0.001(3)
C23 0.071(5) 0.033(3) 0.068(5) 0.011(3) 0.030(4) 0.011(3)
C24 0.081(5) 0.047(3) 0.062(5) -0.023(4) 0.028(4) -0.023(4)
P1 0.0321(13) 0.0287(16) 0.0277(15) 0.0020(12) -0.0015(11) -0.0019(13)
P2 0.0306(13) 0.0509(19) 0.0275(15) 0.0059(13) 0.0050(11) -0.0103(15)
P3 0.0271(10) 0.0407(11) 0.0275(11) -0.0066(8) 0.0017(8) 0.0037(9)
P4 0.0292(11) 0.0418(12) 0.0303(11) -0.0086(9) 0.0028(9) 0.0034(9)
P5 0.0265(10) 0.0312(11) 0.0213(10) -0.0005(9) 0.0024(8) 0.0003(9)
P6 0.0299(10) 0.0323(12) 0.0251(10) -0.0009(9) 0.0059(9) -0.0007(10)
P1A 0.033(4) 0.037(5) 0.039(5) -0.008(4) 0.004(3) -0.001(4)
P2A 0.040(5) 0.041(6) 0.030(5) -0.004(4) 0.008(4) -0.009(5)
P3A 0.022(3) 0.032(3) 0.023(3) -0.007(2) -0.003(2) 0.006(2)
P4A 0.022(3) 0.039(3) 0.024(3) -0.007(2) -0.001(2) 0.001(3)
P5A 0.026(3) 0.022(3) 0.025(3) -0.001(2) 0.005(3) 0.002(3)
P6A 0.021(3) 0.027(3) 0.025(3) -0.009(3) 0.005(3) 0.002(3)

loop_
_atom_type_symbol
_atom_type_description
_atom_type_scat_dispersion_real
_atom_type_scat_dispersion_imag
_atom_type_scat_source
C C 0.0033 0.0016 'International Tables Vol C Tables 4.2.6.8 and 6.1.1.4'
H H 0 0 'International Tables Vol C Tables 4.2.6.8 and 6.1.1.4'
N N 0.0061 0.0033 'International Tables Vol C Tables 4.2.6.8 and 6.1.1.4'
P P 0.1023 0.0942 'International Tables Vol C Tables 4.2.6.8 and 6.1.1.4'
Si Si 0.0817 0.0704 'International Tables Vol C Tables 4.2.6.8 and 6.1.1.4'

loop_
_geom_angle_atom_site_label_1
_geom_angle_atom_site_label_2
_geom_angle_atom_site_label_3
_geom_angle
_geom_angle_site_symmetry_1
_geom_angle_site_symmetry_3
_geom_angle_publ_flag
N1 Si1 C3 109.9(3) . . ?
N1 Si1 C1 117.0(3) . . ?
C3 Si1 C1 102.8(3) . . ?
N1 Si1 C2 110.2(3) . . ?
C3 Si1 C2 110.7(3) . . ?
C1 Si1 C2 106.0(3) . . ?
N1 Si1 P6A 37.9(2) . . ?
C3 Si1 P6A 137.1(3) . . ?
C1 Si1 P6A 82.5(3) . . ?
C2 Si1 P6A 108.5(3) . . ?
N1 Si2 C5 111.1(3) . . ?
N1 Si2 C4 112.4(3) . . ?
C5 Si2 C4 108.7(4) . . ?
N1 Si2 C6 112.7(3) . . ?
C5 Si2 C6 108.1(4) . . ?
C4 Si2 C6 103.5(4) . . ?
N3 Si3 C14 111.0(3) . . ?
N3 Si3 C13 114.4(3) . . ?
C14 Si3 C13 106.9(4) . . ?
N3 Si3 C15 110.7(3) . . ?
C14 Si3 C15 108.1(4) . . ?
C13 Si3 C15 105.4(4) . . ?
N3 Si4 C18 113.9(3) . . ?
N3 Si4 C16 110.4(3) . . ?
C18 Si4 C16 104.1(4) . . ?
N3 Si4 C17 110.5(3) . . ?
C18 Si4 C17 108.4(4) . . ?
C16 Si4 C17 109.3(4) . . ?
P6A N1 Si2 139.4(4) . . ?
P6A N1 Si1 102.9(4) . . ?
Si2 N1 Si1 117.4(3) . . ?
P6A N1 P5 30.3(2) . . ?
Si2 N1 P5 109.1(3) . . ?
Si1 N1 P5 132.9(3) . . ?
C10 N2 C7 114.2(5) . . ?
C10 N2 P5 122.3(4) . . ?
C7 N2 P5 123.4(4) . . ?
C10 N2 P6A 153.0(5) . . ?
C7 N2 P6A 92.5(4) . . ?
P5 N2 P6A 31.5(2) . . ?
P6 N3 Si4 132.3(3) . . ?
P6 N3 Si3 109.1(3) . . ?
Si4 N3 Si3 118.6(3) . . ?
P6 N3 P5A 29.5(2) . . ?
Si4 N3 P5A 102.8(3) . . ?
Si3 N3 P5A 138.3(4) . . ?
C19 N4 C22 119.6(5) . . ?
C19 N4 P5A 148.9(6) . . ?
C22 N4 P5A 91.4(5) . . ?
C19 N4 P6 117.7(5) . . ?
C22 N4 P6 122.1(4) . . ?
P5A N4 P6 32.0(3) . . ?
C9 C7 C8 114.3(7) . . ?
C9 C7 N2 112.7(6) . . ?
C8 C7 N2 109.3(6) . . ?
C9 C7 P6A 121.6(5) . . ?
C8 C7 P6A 124.1(6) . . ?
N2 C7 P6A 47.2(3) . . ?
C11 C10 N2 114.2(6) . . ?
C11 C10 C12 109.7(6) . . ?
N2 C10 C12 109.1(5) . . ?
N4 C19 C21 114.9(6) . . ?
N4 C19 C20 115.3(6) . . ?
C21 C19 C20 112.2(7) . . ?
C23 C22 N4 111.4(5) . . ?
C23 C22 C24 111.1(5) . . ?
N4 C22 C24 109.4(5) . . ?
C23 C22 P5A 123.6(4) . . ?
N4 C22 P5A 44.4(3) . . ?
C24 C22 P5A 124.6(4) . . ?
P2 P1 P3 60.77(13) . . ?
P2 P1 P4 60.65(12) . . ?
P3 P1 P4 80.30(13) . . ?
P1 P2 P4 60.67(13) . . ?
P1 P2 P3 60.48(14) . . ?
P4 P2 P3 80.18(13) . . ?
P1 P3 P2 58.75(14) . . ?
P1 P3 P5 95.65(13) . . ?
P2 P3 P5 96.29(13) . . ?
P2 P4 P1 58.68(14) . . ?
P2 P4 P6 95.58(13) . . ?
P1 P4 P6 96.28(13) . . ?
N2 P5 N1 111.1(2) . . ?
N2 P5 P3 101.9(2) . . ?
N1 P5 P3 100.72(19) . . ?
N4 P6 N3 110.9(3) . . ?
N4 P6 P4 102.9(2) . . ?
N3 P6 P4 102.1(2) . . ?
P2A P1A P4A 60.7(4) . . ?
P2A P1A P3A 60.7(4) . . ?
P4A P1A P3A 77.4(4) . . ?
P1A P2A P4A 62.7(5) . . ?
P1A P2A P3A 63.0(4) . . ?
P4A P2A P3A 79.2(4) . . ?
P2A P3A P6A 95.5(4) . . ?
P2A P3A P1A 56.3(4) . . ?
P6A P3A P1A 95.4(4) . . ?
P2A P4A P1A 56.6(4) . . ?
P2A P4A P5A 94.6(4) . . ?
P1A P4A P5A 93.1(4) . . ?
N4 P5A N3 114.2(4) . . ?
N4 P5A C22 44.2(3) . . ?
N3 P5A C22 136.1(4) . . ?
N4 P5A P4A 103.0(4) . . ?
N3 P5A P4A 97.5(4) . . ?
C22 P5A P4A 122.3(3) . . ?
N1 P6A N2 108.7(4) . . ?
N1 P6A P3A 99.4(4) . . ?
N2 P6A P3A 107.4(4) . . ?
N1 P6A C7 111.9(3) . . ?
N2 P6A C7 40.4(3) . . ?
P3A P6A C7 140.3(4) . . ?
N1 P6A Si1 39.2(2) . . ?
N2 P6A Si1 126.6(3) . . ?
P3A P6A Si1 117.5(3) . . ?
C7 P6A Si1 102.2(3) . . ?

loop_
_geom_bond_atom_site_label_1
_geom_bond_atom_site_label_2
_geom_bond_distance
_geom_bond_site_symmetry_2
_geom_bond_publ_flag
Si1 N1 1.767(5) . ?
Si1 C3 1.860(7) . ?
Si1 C1 1.862(7) . ?
Si1 C2 1.887(7) . ?
Si1 P6A 2.724(6) . ?
Si2 N1 1.762(5) . ?
Si2 C5 1.848(7) . ?
Si2 C4 1.852(8) . ?
Si2 C6 1.867(7) . ?
Si3 N3 1.764(5) . ?
Si3 C14 1.841(7) . ?
Si3 C13 1.856(8) . ?
Si3 C15 1.863(7) . ?
Si4 N3 1.763(5) . ?
Si4 C18 1.852(7) . ?
Si4 C16 1.868(8) . ?
Si4 C17 1.874(8) . ?
N1 P6A 1.717(7) . ?
N1 P5 1.767(5) . ?
N2 C10 1.483(7) . ?
N2 C7 1.522(8) . ?
N2 P5 1.621(5) . ?
N2 P6A 1.724(7) . ?
N3 P6 1.722(5) . ?
N3 P5A 1.838(7) . ?
N4 C19 1.422(8) . ?
N4 C22 1.524(7) . ?
N4 P5A 1.531(7) . ?
N4 P6 1.717(5) . ?
C7 C9 1.494(10) . ?
C7 C8 1.513(10) . ?
C7 P6A 2.349(8) . ?
C10 C11 1.482(9) . ?
C10 C12 1.569(9) . ?
C19 C21 1.504(9) . ?
C19 C20 1.523(10) . ?
C22 C23 1.507(8) . ?
C22 C24 1.557(9) . ?
C22 P5A 2.187(8) . ?
P1 P2 2.165(5) . ?
P1 P3 2.203(4) . ?
P1 P4 2.209(4) . ?
P2 P4 2.209(4) . ?
P2 P3 2.209(4) . ?
P3 P5 2.237(3) . ?
P4 P6 2.247(3) . ?
P1A P2A 2.120(16) . ?
P1A P4A 2.256(11) . ?
P1A P3A 2.269(11) . ?
P2A P4A 2.213(13) . ?
P2A P3A 2.222(11) . ?
P3A P6A 2.255(8) . ?
P4A P5A 2.258(9) . ?
